data_7131646
loop_
_publ_author_name
'&#x10c;avlovi&#x107;, Daniel'
'Blacque, Olivier'
'Krummenacher, Ivo'
'Braunschweig, Holger'
'Ravat, Prince'
'Jur&#xed;&#x10d;ek, Michal'

_publ_section_title
;
 Dimethylnonacethrene - <i>en route</i> to a magnetic switch.
;
_journal_issue 50
_journal_name_full 'Chemical communications (Cambridge, England)'
_journal_page_first 7743
_journal_page_last 7746
_journal_paper_doi 10.1039/d3cc01301d
_journal_volume 59
_journal_year 2023
_chemical_formula_moiety 'C66 H66, 2(C6 H6)'
_chemical_formula_sum 'C78 H78'
_chemical_formula_weight 1015.40
_space_group_crystal_system monoclinic
_space_group_IT_number 7
_space_group_name_Hall 'P -2yc'
_space_group_name_H-M_alt 'P 1 c 1'
_atom_sites_solution_hydrogens geom
_atom_sites_solution_primary dual
_audit_creation_date 2020-11-10
_audit_creation_method
;
Olex2 1.3
(compiled 2020.07.31 svn.rc2a77460 for OlexSys, GUI svn.r6145)
;
_audit_update_record
;
2023-01-02 deposited with the CCDC.	2023-05-17 downloaded from the CCDC.
;
_cell_angle_alpha 90
_cell_angle_beta 91.0918(7)
_cell_angle_gamma 90
_cell_formula_units_Z 2
_cell_length_a 18.35075(14)
_cell_length_b 9.98785(8)
_cell_length_c 16.08593(13)
_cell_measurement_reflns_used 32330
_cell_measurement_temperature 160(1)
_cell_measurement_theta_max 76.3160
_cell_measurement_theta_min 2.3880
_cell_volume 2947.77(4)
_computing_cell_refinement 'CrysAlisPro 1.171.40.84a (Rigaku OD, 2020)'
_computing_data_collection 'CrysAlisPro 1.171.40.84a (Rigaku OD, 2020)'
_computing_data_reduction 'CrysAlisPro 1.171.40.84a (Rigaku OD, 2020)'
_computing_molecular_graphics 'Olex2 1.3 (Dolomanov et al., 2009)'
_computing_publication_material 'Olex2 1.3 (Dolomanov et al., 2009)'
_computing_structure_refinement 'SHELXL (Sheldrick, 2015b)'
_computing_structure_solution 'SHELXT (Sheldrick, 2015a)'
_diffrn_ambient_environment N~2~
_diffrn_ambient_temperature 160(1)
_diffrn_detector 'CCD plate'
_diffrn_detector_area_resol_mean 10.3801
_diffrn_detector_type Atlas
_diffrn_measured_fraction_theta_full 1.000
_diffrn_measured_fraction_theta_max 1.000
_diffrn_measurement_details
;
List of Runs (angles in degrees, time in seconds):

  # Type    Start    End  Width  t~exp~   \w     \q     \k     \f   Frames
#--------------------------------------------------------------------------
  1  \w   -115.00 -20.50   0.90    2.50    --  -42.36 -37.00  30.00  105
  2  \w    -87.00  -6.00   0.90    2.50    --  -42.36 125.00-150.00   90
  3  \w    -87.00  -6.00   0.90    2.50    --  -42.36 125.00  30.00   90
  4  \w    -65.00  30.40   0.90    2.50    --  -42.36  37.00-150.00  106
  5  \w     20.00 114.50   0.90    2.50    --   42.36  37.00 -60.00  105
  6  \w     27.00  96.30   0.90    2.50    --   42.36-125.00-120.00   77
  7  \w     24.00 177.00   0.90   10.00    --  111.00   0.00  90.00  170
  8  \w     87.00 177.00   0.90   10.00    --  111.00  45.00 120.00  100
  9  \w     41.00 138.20   0.90   10.00    --  111.00 -61.00-180.00  108
 10  \w    103.00 177.70   0.90   10.00    --  111.00  77.00 -90.00   83
 11  \w     87.00 177.00   0.90   10.00    --  111.00  45.00-120.00  100
 12  \w     36.00 108.00   0.90   10.00    --  111.00-111.00  60.00   80
 13  \w     87.00 177.00   0.90   10.00    --  111.00  45.00 -60.00  100
 14  \w     36.00 108.00   0.90   10.00    --  111.00-111.00  90.00   80
 15  \w     61.00 144.70   0.90   10.00    --  111.00 178.00 -90.00   93
 16  \w     36.00 108.00   0.90   10.00    --  111.00-111.00 150.00   80
 17  \w     36.00 108.00   0.90   10.00    --  111.00-111.00 120.00   80
 18  \w     83.00 177.50   0.90   10.00    --  111.00  61.00 -60.00  105
 19  \w     83.00 177.50   0.90   10.00    --  111.00  61.00 150.00  105
 20  \w     30.00 106.50   0.90   10.00    --  111.00 -94.00-180.00   85
 21  \w     87.00 177.00   0.90   10.00    --  111.00  45.00  90.00  100
 22  \w    104.00 177.80   0.90   10.00    --  111.00 111.00-150.00   82
 23  \w     83.00 177.50   0.90   10.00    --  111.00  61.00 120.00  105
 24  \w     30.00 106.50   0.90   10.00    --  111.00 -94.00 150.00   85
 25  \w     40.00 134.50   0.90   10.00    --  111.00 -45.00-120.00  105
 26  \w     87.00 177.00   0.90   10.00    --  111.00  45.00-180.00  100
 27  \w    104.00 177.80   0.90   10.00    --  111.00 111.00-120.00   82
 28  \w     87.00 177.00   0.90   10.00    --  111.00  45.00 -90.00  100
 29  \w    104.00 177.80   0.90   10.00    --  111.00 111.00-180.00   82
 30  \w   -113.00 -16.70   0.90    2.50    --  -42.36 -57.00-150.00  107
 31  \w    -87.00  -6.00   0.90    2.50    --  -42.36 125.00 -60.00   90
 32  \w   -113.00 -16.70   0.90    2.50    --  -42.36 -57.00 150.00  107
 33  \w     16.00 112.30   0.90    2.50    --   42.36  57.00-180.00  107
 34  \w     16.00 112.30   0.90    2.50    --   42.36  57.00  90.00  107
 35  \w     16.00 112.30   0.90    2.50    --   42.36  57.00   0.00  107
 36  \w     83.00 177.50   0.90   10.00    --  111.00  61.00   0.00  105
 37  \w     83.00 129.80   0.90   10.00    --  111.00  61.00  30.00   52
 38  \w     30.00 106.50   0.90   10.00    --  111.00 -94.00 -90.00   85
;
_diffrn_measurement_device 'four-circle diffractometer'
_diffrn_measurement_device_type 'SuperNova, Dual, Cu at home/near, Atlas'
_diffrn_measurement_method '\w scans'
_diffrn_orient_matrix_type 'CrysAlisPro convention (1999,Acta A55,543-557)'
_diffrn_orient_matrix_UB_11 -0.0791070000
_diffrn_orient_matrix_UB_12 0.0455785000
_diffrn_orient_matrix_UB_13 0.0136066000
_diffrn_orient_matrix_UB_21 -0.0137327000
_diffrn_orient_matrix_UB_22 -0.1261892000
_diffrn_orient_matrix_UB_23 0.0525990000
_diffrn_orient_matrix_UB_31 0.0247133000
_diffrn_orient_matrix_UB_32 0.0761544000
_diffrn_orient_matrix_UB_33 0.0788116000
_diffrn_radiation_monochromator mirror
_diffrn_radiation_probe x-ray
_diffrn_radiation_type 'Cu K\a'
_diffrn_radiation_wavelength 1.54184
_diffrn_reflns_av_R_equivalents 0.0305
_diffrn_reflns_av_unetI/netI 0.0234
_diffrn_reflns_Laue_measured_fraction_full 1.000
_diffrn_reflns_Laue_measured_fraction_max 1.000
_diffrn_reflns_limit_h_max 22
_diffrn_reflns_limit_h_min -22
_diffrn_reflns_limit_k_max 12
_diffrn_reflns_limit_k_min -12
_diffrn_reflns_limit_l_max 20
_diffrn_reflns_limit_l_min -19
_diffrn_reflns_number 54916
_diffrn_reflns_point_group_measured_fraction_full 0.959
_diffrn_reflns_point_group_measured_fraction_max 0.953
_diffrn_reflns_theta_full 67.684
_diffrn_reflns_theta_max 74.484
_diffrn_reflns_theta_min 2.408
_diffrn_source 'micro-focus sealed X-ray tube'
_diffrn_source_type 'SuperNova (Cu) X-ray Source'
_exptl_absorpt_coefficient_mu 0.479
_exptl_absorpt_correction_T_max 0.974
_exptl_absorpt_correction_T_min 0.933
_exptl_absorpt_correction_type analytical
_exptl_absorpt_process_details
;
CrysAlisPro 1.171.40.84a (Rigaku Oxford Diffraction, 2020)
Analytical numeric absorption correction using a multifaceted crystal
model based on expressions derived by R.C. Clark & J.S. Reid.
(Clark, R. C. & Reid, J. S. (1995). Acta Cryst. A51, 887-897)
Empirical absorption correction using spherical harmonics,
implemented in SCALE3 ABSPACK scaling algorithm.
;
_exptl_crystal_colour yellow
_exptl_crystal_density_diffrn 1.144
_exptl_crystal_description plate
_exptl_crystal_F_000 1092
_exptl_crystal_size_max 0.19
_exptl_crystal_size_mid 0.16
_exptl_crystal_size_min 0.06
_refine_diff_density_max 0.984
_refine_diff_density_min -0.267
_refine_diff_density_rms 0.094
_refine_ls_abs_structure_details
;

;
_refine_ls_extinction_method none
_refine_ls_goodness_of_fit_ref 1.046
_refine_ls_hydrogen_treatment constr
_refine_ls_matrix_type full
_refine_ls_number_parameters 717
_refine_ls_number_reflns 11491
_refine_ls_number_restraints 2
_refine_ls_restrained_S_all 1.046
_refine_ls_R_factor_all 0.0908
_refine_ls_R_factor_gt 0.0865
_refine_ls_shift/su_max 0.000
_refine_ls_shift/su_mean 0.000
_refine_ls_structure_factor_coef Fsqd
_refine_ls_weighting_details 'w=1/[\s^2^(Fo^2^)+(0.1886P)^2^+0.7207P] where P=(Fo^2^+2Fc^2^)/3'
_refine_ls_weighting_scheme calc
_refine_ls_wR_factor_gt 0.2150
_refine_ls_wR_factor_ref 0.2284
_reflns_Friedel_coverage 0.906
_reflns_Friedel_fraction_full 0.918
_reflns_Friedel_fraction_max 0.907
_reflns_number_gt 10780
_reflns_number_total 11491
_reflns_threshold_expression 'I > 2\s(I)'
_cod_data_source_file d3cc01301d2.cif
_cod_data_source_block cavl0911
_cod_depositor_comments 'Adding full bibliography for 7131644--7131646.cif.'
_cod_database_code 7131646
_shelx_shelxl_version_number 2018/3
_shelx_space_group_comment
;
The symmetry employed for this shelxl refinement is uniquely defined
by the following loop, which should always be used as a source of
symmetry information in preference to the above space-group names.
They are only intended as comments.
;
_shelx_estimated_absorpt_t_max 0.972
_shelx_estimated_absorpt_t_min 0.914
_olex2_refinement_description
;
1. Fixed Uiso
 At 1.2 times of:
  All C(H) groups, All C(H,H) groups
 At 1.5 times of:
  All C(H,H,H) groups
2.a Secondary CH2 refined with riding coordinates:
 C14(H14A,H14B), C44(H44A,H44B)
2.b Aromatic/amide H refined with riding coordinates:
 C1(H1), C2(H2), C7(H7), C8(H8), C16(H16), C17(H17), C19(H19), C20(H20),
 C23(H23), C25(H25), C27(H27), C37(H37), C38(H38), C46(H46), C47(H47), C49(H49),
  C50(H50), C53(H53), C55(H55), C57(H57), C67(H67), C68(H68), C69(H69),
 C70(H70), C71(H71), C72(H72), C73(H73), C74(H74), C75(H75), C76(H76), C77(H77),
  C78(H78)
2.c Idealised Me refined as rotating group:
 C28(H28A,H28B,H28C), C30(H30A,H30B,H30C), C31(H31A,H31B,H31C), C32(H32A,H32B,
 H32C), C34(H34A,H34B,H34C), C35(H35A,H35B,H35C), C36(H36A,H36B,H36C), C58(H58A,
 H58B,H58C), C60(H60A,H60B,H60C), C61(H61A,H61B,H61C), C62(H62A,H62B,H62C),
 C64(H64A,H64B,H64C), C65(H65A,H65B,H65C), C66(H66A,H66B,H66C)
;

loop_
_space_group_symop_operation_xyz
'x, y, z'
'x, -y, z+1/2'

loop_
_atom_site_label
_atom_site_type_symbol
_atom_site_fract_x
_atom_site_fract_y
_atom_site_fract_z
_atom_site_U_iso_or_equiv
_atom_site_adp_type
_atom_site_occupancy
_atom_site_site_symmetry_order
_atom_site_calc_flag
_atom_site_refinement_flags_posn
_atom_site_refinement_flags_adp
_atom_site_refinement_flags_occupancy
_atom_site_disorder_assembly
_atom_site_disorder_group
C1 C -0.5101(3) -1.1192(4) -0.2428(3) 0.0334(9) Uani 1 1 d . . . . .
H1 H -0.527959 -1.202093 -0.222505 0.040 Uiso 1 1 calc R U . . .
C2 C -0.4539(2) -1.0580(4) -0.2029(3) 0.0323(9) Uani 1 1 d . . . . .
H2 H -0.428586 -1.103387 -0.159277 0.039 Uiso 1 1 calc R U . . .
C3 C -0.4320(2) -0.9250(4) -0.2258(2) 0.0276(8) Uani 1 1 d . . . . .
C4 C -0.4688(2) -0.8576(4) -0.2925(2) 0.0251(7) Uani 1 1 d . . . . .
C5 C -0.5147(2) -0.9379(4) -0.3477(2) 0.0232(7) Uani 1 1 d . . . . .
C6 C -0.5430(2) -1.0603(4) -0.3154(3) 0.0280(8) Uani 1 1 d . . . . .
C7 C -0.6013(2) -1.1245(4) -0.3576(3) 0.0315(9) Uani 1 1 d . . . . .
H7 H -0.620613 -1.205693 -0.336526 0.038 Uiso 1 1 calc R U . . .
C8 C -0.6302(2) -1.0692(4) -0.4292(3) 0.0296(8) Uani 1 1 d . . . . .
H8 H -0.674345 -1.103838 -0.452352 0.036 Uiso 1 1 calc R U . . .
C9 C -0.5952(2) -0.9624(4) -0.4683(2) 0.0241(7) Uani 1 1 d . . . . .
C10 C -0.53287(19) -0.9063(3) -0.4319(2) 0.0208(7) Uani 1 1 d . . . . .
C11 C -0.4887(2) -0.8138(3) -0.4836(2) 0.0201(7) Uani 1 1 d . . . . .
C12 C -0.52771(19) -0.7368(3) -0.5442(2) 0.0174(7) Uani 1 1 d . . . . .
C13 C -0.60018(19) -0.7679(4) -0.5687(2) 0.0193(7) Uani 1 1 d . . . . .
C14 C -0.6231(2) -0.9119(4) -0.5501(3) 0.0248(7) Uani 1 1 d . . . . .
H14A H -0.676999 -0.916919 -0.551174 0.030 Uiso 1 1 calc R U . . .
H14B H -0.605122 -0.971007 -0.594674 0.030 Uiso 1 1 calc R U . . .
C15 C -0.4135(2) -0.8046(4) -0.4776(2) 0.0219(7) Uani 1 1 d . . . . .
C16 C -0.3793(2) -0.6972(4) -0.5203(2) 0.0249(7) Uani 1 1 d . . . . .
H16 H -0.327782 -0.688575 -0.515829 0.030 Uiso 1 1 calc R U . . .
C17 C -0.4173(2) -0.6061(4) -0.5672(2) 0.0260(8) Uani 1 1 d . . . . .
H17 H -0.393212 -0.529877 -0.588843 0.031 Uiso 1 1 calc R U . . .
C18 C -0.4929(2) -0.6254(4) -0.5837(2) 0.0221(7) Uani 1 1 d . . . . .
C19 C -0.5343(2) -0.5436(4) -0.6375(2) 0.0246(7) Uani 1 1 d . . . . .
H19 H -0.511959 -0.469308 -0.663668 0.029 Uiso 1 1 calc R U . . .
C20 C -0.6069(2) -0.5697(4) -0.6529(2) 0.0268(8) Uani 1 1 d . . . . .
H20 H -0.634675 -0.510493 -0.687159 0.032 Uiso 1 1 calc R U . . .
C21 C -0.6410(2) -0.6843(4) -0.6182(2) 0.0243(7) Uani 1 1 d . . . . .
C22 C -0.7201(2) -0.7067(4) -0.6346(3) 0.0251(7) Uani 1 1 d . . . . .
C23 C -0.7659(2) -0.7281(4) -0.5667(3) 0.0248(7) Uani 1 1 d . . . . .
H23 H -0.745224 -0.730469 -0.512065 0.030 Uiso 1 1 calc R U . . .
C24 C -0.8406(2) -0.7458(3) -0.5776(3) 0.0213(7) Uani 1 1 d . . . . .
C25 C -0.86882(19) -0.7457(3) -0.6590(3) 0.0215(7) Uani 1 1 d . . . . .
H25 H -0.919681 -0.759059 -0.667464 0.026 Uiso 1 1 calc R U . . .
C26 C -0.8252(2) -0.7269(4) -0.7286(3) 0.0287(8) Uani 1 1 d . . . . .
C27 C -0.7506(2) -0.7047(4) -0.7146(3) 0.0288(8) Uani 1 1 d . . . . .
H27 H -0.720218 -0.687947 -0.760601 0.035 Uiso 1 1 calc R U . . .
C28 C -0.3650(2) -0.9036(4) -0.4324(3) 0.0277(8) Uani 1 1 d . . . . .
H28A H -0.348370 -0.864990 -0.379345 0.042 Uiso 1 1 calc R U . . .
H28B H -0.322813 -0.924198 -0.466519 0.042 Uiso 1 1 calc R U . . .
H28C H -0.392420 -0.985938 -0.421938 0.042 Uiso 1 1 calc R U . . .
C29 C -0.8924(2) -0.7586(4) -0.5039(3) 0.0289(9) Uani 1 1 d . . . . .
C30 C -0.8513(3) -0.7565(6) -0.4203(3) 0.0453(12) Uani 1 1 d . . . . .
H30A H -0.886080 -0.764457 -0.375134 0.068 Uiso 1 1 calc R U . . .
H30B H -0.824423 -0.672140 -0.414612 0.068 Uiso 1 1 calc R U . . .
H30C H -0.816987 -0.831698 -0.417721 0.068 Uiso 1 1 calc R U . . .
C31 C -0.9347(3) -0.8915(5) -0.5113(4) 0.0463(12) Uani 1 1 d . . . . .
H31A H -0.900350 -0.966594 -0.509191 0.070 Uiso 1 1 calc R U . . .
H31B H -0.962099 -0.893486 -0.564167 0.070 Uiso 1 1 calc R U . . .
H31C H -0.968629 -0.899008 -0.465161 0.070 Uiso 1 1 calc R U . . .
C32 C -0.9464(3) -0.6414(6) -0.5061(4) 0.0467(12) Uani 1 1 d . . . . .
H32A H -0.972003 -0.639661 -0.560060 0.070 Uiso 1 1 calc R U . . .
H32B H -0.919813 -0.557200 -0.497831 0.070 Uiso 1 1 calc R U . . .
H32C H -0.981746 -0.652555 -0.461733 0.070 Uiso 1 1 calc R U . . .
C33 C -0.8609(2) -0.7245(6) -0.8154(3) 0.0402(11) Uani 1 1 d . . . . .
C34 C -0.9072(4) -0.8532(8) -0.8291(5) 0.0678(19) Uani 1 1 d . . . . .
H34A H -0.929886 -0.851081 -0.884715 0.102 Uiso 1 1 calc R U . . .
H34B H -0.945192 -0.857455 -0.787185 0.102 Uiso 1 1 calc R U . . .
H34C H -0.875702 -0.932102 -0.823978 0.102 Uiso 1 1 calc R U . . .
C35 C -0.9148(4) -0.6059(8) -0.8183(4) 0.0600(16) Uani 1 1 d . . . . .
H35A H -0.951951 -0.618694 -0.775990 0.090 Uiso 1 1 calc R U . . .
H35B H -0.938386 -0.601425 -0.873384 0.090 Uiso 1 1 calc R U . . .
H35C H -0.888405 -0.522320 -0.807219 0.090 Uiso 1 1 calc R U . . .
C36 C -0.8067(4) -0.7049(14) -0.8837(4) 0.098(4) Uani 1 1 d . . . . .
H36A H -0.832807 -0.685790 -0.936095 0.148 Uiso 1 1 calc R U . . .
H36B H -0.777596 -0.786410 -0.889852 0.148 Uiso 1 1 calc R U . . .
H36C H -0.774507 -0.629631 -0.869559 0.148 Uiso 1 1 calc R U . . .
C37 C -0.3759(2) -0.8597(4) -0.1818(3) 0.0321(9) Uani 1 1 d . . . . .
H37 H -0.352358 -0.902868 -0.136028 0.039 Uiso 1 1 calc R U . . .
C38 C -0.3549(2) -0.7348(4) -0.2045(3) 0.0275(8) Uani 1 1 d . . . . .
H38 H -0.311270 -0.697769 -0.181560 0.033 Uiso 1 1 calc R U . . .
C39 C -0.3975(2) -0.6589(4) -0.2620(2) 0.0242(7) Uani 1 1 d . . . . .
C40 C -0.4597(2) -0.7165(4) -0.3002(2) 0.0231(7) Uani 1 1 d . . . . .
C41 C -0.51183(19) -0.6229(4) -0.3417(2) 0.0220(7) Uani 1 1 d . . . . .
C42 C -0.4828(2) -0.5034(4) -0.3783(2) 0.0242(7) Uani 1 1 d . . . . .
C43 C -0.41154(19) -0.4581(4) -0.3571(2) 0.0228(7) Uani 1 1 d . . . . .
C44 C -0.3747(2) -0.5191(4) -0.2816(2) 0.0269(8) Uani 1 1 d . . . . .
H44A H -0.321366 -0.518419 -0.289963 0.032 Uiso 1 1 calc R U . . .
H44B H -0.384603 -0.461771 -0.232902 0.032 Uiso 1 1 calc R U . . .
C45 C -0.5873(2) -0.6429(4) -0.3431(2) 0.0245(7) Uani 1 1 d . . . . .
C46 C -0.6305(2) -0.5569(4) -0.3936(3) 0.0294(8) Uani 1 1 d . . . . .
H46 H -0.681796 -0.570313 -0.395035 0.035 Uiso 1 1 calc R U . . .
C47 C -0.6025(2) -0.4557(4) -0.4404(3) 0.0290(8) Uani 1 1 d . . . . .
H47 H -0.633123 -0.406357 -0.477540 0.035 Uiso 1 1 calc R U . . .
C48 C -0.5271(2) -0.4251(4) -0.4326(2) 0.0244(7) Uani 1 1 d . . . . .
C49 C -0.4951(2) -0.3179(4) -0.4763(3) 0.0277(8) Uani 1 1 d . . . . .
H49 H -0.523529 -0.267806 -0.515230 0.033 Uiso 1 1 calc R U . . .
C50 C -0.4229(2) -0.2859(4) -0.4628(3) 0.0301(8) Uani 1 1 d . . . . .
H50 H -0.400690 -0.219872 -0.496447 0.036 Uiso 1 1 calc R U . . .
C51 C -0.3816(2) -0.3500(4) -0.3997(2) 0.0251(7) Uani 1 1 d . . . . .
C52 C -0.3053(2) -0.3039(4) -0.3833(3) 0.0268(8) Uani 1 1 d . . . . .
C53 C -0.2568(2) -0.2944(4) -0.4494(3) 0.0286(8) Uani 1 1 d . . . . .
H53 H -0.273914 -0.313859 -0.504218 0.034 Uiso 1 1 calc R U . . .
C54 C -0.1847(2) -0.2574(3) -0.4372(3) 0.0234(8) Uani 1 1 d . . . . .
C55 C -0.1604(2) -0.2362(4) -0.3550(3) 0.0256(8) Uani 1 1 d . . . . .
H55 H -0.110154 -0.218254 -0.344974 0.031 Uiso 1 1 calc R U . . .
C56 C -0.2069(2) -0.2404(4) -0.2875(3) 0.0237(8) Uani 1 1 d . . . . .
C57 C -0.2803(2) -0.2701(4) -0.3040(3) 0.0278(8) Uani 1 1 d . . . . .
H57 H -0.313850 -0.267024 -0.259862 0.033 Uiso 1 1 calc R U . . .
C58 C -0.6270(2) -0.7445(4) -0.2905(3) 0.0259(8) Uani 1 1 d . . . . .
H58A H -0.596233 -0.769145 -0.242424 0.039 Uiso 1 1 calc R U . . .
H58B H -0.637613 -0.824551 -0.323863 0.039 Uiso 1 1 calc R U . . .
H58C H -0.672661 -0.705583 -0.271304 0.039 Uiso 1 1 calc R U . . .
C59 C -0.1303(2) -0.2535(4) -0.5094(3) 0.0261(8) Uani 1 1 d . . . . .
C60 C -0.1687(2) -0.2620(5) -0.5940(3) 0.0331(9) Uani 1 1 d . . . . .
H60A H -0.202756 -0.186925 -0.600297 0.050 Uiso 1 1 calc R U . . .
H60B H -0.195560 -0.346577 -0.598227 0.050 Uiso 1 1 calc R U . . .
H60C H -0.132468 -0.257854 -0.637895 0.050 Uiso 1 1 calc R U . . .
C61 C -0.0873(3) -0.1228(6) -0.5056(3) 0.0482(13) Uani 1 1 d . . . . .
H61A H -0.055248 -0.122945 -0.456151 0.072 Uiso 1 1 calc R U . . .
H61B H -0.121190 -0.047157 -0.502598 0.072 Uiso 1 1 calc R U . . .
H61C H -0.057894 -0.114317 -0.555505 0.072 Uiso 1 1 calc R U . . .
C62 C -0.0782(3) -0.3729(6) -0.5007(4) 0.0477(12) Uani 1 1 d . . . . .
H62A H -0.106398 -0.456072 -0.498699 0.071 Uiso 1 1 calc R U . . .
H62B H -0.048967 -0.363536 -0.449436 0.071 Uiso 1 1 calc R U . . .
H62C H -0.045894 -0.375231 -0.548528 0.071 Uiso 1 1 calc R U . . .
C63 C -0.1818(2) -0.2174(5) -0.1972(3) 0.0354(9) Uani 1 1 d . . . . .
C64 C -0.2265(3) -0.1059(6) -0.1585(4) 0.0494(12) Uani 1 1 d . . . . .
H64A H -0.277942 -0.132026 -0.158263 0.074 Uiso 1 1 calc R U . . .
H64B H -0.221027 -0.023703 -0.191080 0.074 Uiso 1 1 calc R U . . .
H64C H -0.209177 -0.090243 -0.101336 0.074 Uiso 1 1 calc R U . . .
C65 C -0.1942(4) -0.3476(6) -0.1480(3) 0.0509(13) Uani 1 1 d . . . . .
H65A H -0.160683 -0.416888 -0.167325 0.076 Uiso 1 1 calc R U . . .
H65B H -0.244561 -0.377761 -0.156711 0.076 Uiso 1 1 calc R U . . .
H65C H -0.185129 -0.330958 -0.088651 0.076 Uiso 1 1 calc R U . . .
C66 C -0.1012(3) -0.1800(7) -0.1898(4) 0.0505(13) Uani 1 1 d . . . . .
H66A H -0.092608 -0.096799 -0.220312 0.076 Uiso 1 1 calc R U . . .
H66B H -0.071636 -0.251953 -0.213167 0.076 Uiso 1 1 calc R U . . .
H66C H -0.087748 -0.167348 -0.131054 0.076 Uiso 1 1 calc R U . . .
C67 C -0.8313(5) -0.6270(6) -0.1283(5) 0.0677(19) Uani 1 1 d . . . . .
H67 H -0.840088 -0.533973 -0.121439 0.081 Uiso 1 1 calc R U . . .
C68 C -0.8878(4) -0.7119(11) -0.1496(6) 0.078(2) Uani 1 1 d . . . . .
H68 H -0.935826 -0.677903 -0.156792 0.094 Uiso 1 1 calc R U . . .
C69 C -0.8745(7) -0.8426(12) -0.1601(7) 0.102(4) Uani 1 1 d . . . . .
H69 H -0.913126 -0.901565 -0.175455 0.122 Uiso 1 1 calc R U . . .
C70 C -0.8062(7) -0.8906(7) -0.1488(6) 0.088(3) Uani 1 1 d . . . . .
H70 H -0.797023 -0.983427 -0.156112 0.106 Uiso 1 1 calc R U . . .
C71 C -0.7511(4) -0.8084(8) -0.1272(5) 0.0660(19) Uani 1 1 d . . . . .
H71 H -0.703516 -0.843965 -0.119035 0.079 Uiso 1 1 calc R U . . .
C72 C -0.7622(4) -0.6778(7) -0.1171(4) 0.0572(15) Uani 1 1 d . . . . .
H72 H -0.722831 -0.620265 -0.102382 0.069 Uiso 1 1 calc R U . . .
C73 C -0.1962(4) -0.7206(8) -0.3531(6) 0.0686(18) Uani 1 1 d . . . . .
H73 H -0.246334 -0.718779 -0.368728 0.082 Uiso 1 1 calc R U . . .
C74 C -0.1614(6) -0.8388(8) -0.3494(6) 0.082(2) Uani 1 1 d . . . . .
H74 H -0.186896 -0.919095 -0.362458 0.099 Uiso 1 1 calc R U . . .
C75 C -0.0882(7) -0.8433(10) -0.3266(6) 0.096(4) Uani 1 1 d . . . . .
H75 H -0.062581 -0.925842 -0.325000 0.116 Uiso 1 1 calc R U . . .
C76 C -0.0536(4) -0.7248(12) -0.3063(5) 0.082(3) Uani 1 1 d . . . . .
H76 H -0.003875 -0.725913 -0.288832 0.099 Uiso 1 1 calc R U . . .
C77 C -0.0902(4) -0.6059(9) -0.3111(5) 0.0682(19) Uani 1 1 d . . . . .
H77 H -0.065680 -0.524675 -0.297629 0.082 Uiso 1 1 calc R U . . .
C78 C -0.1618(3) -0.6038(6) -0.3351(4) 0.0556(14) Uani 1 1 d . . . . .
H78 H -0.187388 -0.521252 -0.339200 0.067 Uiso 1 1 calc R U . . .

loop_
_atom_site_aniso_label
_atom_site_aniso_U_11
_atom_site_aniso_U_22
_atom_site_aniso_U_33
_atom_site_aniso_U_23
_atom_site_aniso_U_13
_atom_site_aniso_U_12
C1 0.043(2) 0.0261(19) 0.031(2) 0.0116(16) 0.0044(17) -0.0033(16)
C2 0.041(2) 0.031(2) 0.025(2) 0.0098(15) -0.0001(16) 0.0008(16)
C3 0.0327(19) 0.0291(18) 0.0211(19) 0.0038(14) -0.0001(14) 0.0023(15)
C4 0.0283(17) 0.0322(19) 0.0148(17) -0.0015(14) 0.0010(13) 0.0030(15)
C5 0.0239(16) 0.0277(18) 0.0183(18) 0.0005(14) 0.0031(13) -0.0013(14)
C6 0.0366(19) 0.0229(17) 0.025(2) 0.0033(14) 0.0051(15) -0.0009(14)
C7 0.040(2) 0.0215(17) 0.033(2) 0.0026(15) 0.0066(17) -0.0078(15)
C8 0.036(2) 0.0232(17) 0.029(2) 0.0011(15) -0.0019(16) -0.0029(15)
C9 0.0272(17) 0.0186(15) 0.0262(19) -0.0002(14) -0.0015(14) -0.0009(13)
C10 0.0231(16) 0.0187(15) 0.0207(17) -0.0003(13) 0.0002(13) -0.0008(12)
C11 0.0268(16) 0.0153(14) 0.0180(17) -0.0024(12) 0.0008(13) -0.0029(12)
C12 0.0179(16) 0.0243(16) 0.0100(15) -0.0001(12) 0.0031(12) -0.0027(12)
C13 0.0193(16) 0.0262(17) 0.0123(16) -0.0017(12) -0.0004(12) -0.0025(12)
C14 0.0243(16) 0.0203(16) 0.030(2) -0.0005(14) -0.0036(14) -0.0045(13)
C15 0.0257(17) 0.0213(16) 0.0187(17) -0.0006(13) 0.0013(13) -0.0005(13)
C16 0.0254(17) 0.0283(18) 0.0213(18) -0.0017(14) 0.0053(14) -0.0055(14)
C17 0.0267(17) 0.0293(18) 0.0222(18) -0.0022(14) 0.0050(14) -0.0086(14)
C18 0.0266(17) 0.0211(15) 0.0186(17) -0.0009(13) 0.0031(13) -0.0033(13)
C19 0.0308(18) 0.0217(16) 0.0212(18) 0.0028(13) 0.0022(14) -0.0031(14)
C20 0.0334(19) 0.0247(17) 0.0222(19) 0.0052(14) -0.0017(14) 0.0024(14)
C21 0.0244(17) 0.0268(17) 0.0216(18) -0.0010(14) -0.0009(13) -0.0007(13)
C22 0.0261(18) 0.0250(17) 0.0241(19) 0.0031(14) 0.0004(14) 0.0044(14)
C23 0.0207(17) 0.0360(19) 0.0178(18) 0.0020(14) -0.0020(14) -0.0008(14)
C24 0.0200(17) 0.0206(16) 0.023(2) 0.0018(12) 0.0000(14) -0.0004(11)
C25 0.0116(15) 0.0240(17) 0.029(2) 0.0004(13) -0.0029(14) -0.0020(11)
C26 0.0257(19) 0.035(2) 0.025(2) 0.0013(15) -0.0023(16) 0.0035(15)
C27 0.0278(18) 0.036(2) 0.0223(19) 0.0016(15) -0.0005(15) 0.0040(15)
C28 0.0256(17) 0.0289(18) 0.029(2) 0.0005(15) 0.0012(14) 0.0025(14)
C29 0.0220(18) 0.037(2) 0.028(2) 0.0067(15) 0.0048(16) -0.0016(14)
C30 0.038(3) 0.075(4) 0.023(2) 0.005(2) 0.0036(19) -0.004(2)
C31 0.046(3) 0.045(3) 0.048(3) 0.012(2) 0.005(2) -0.016(2)
C32 0.043(2) 0.055(3) 0.043(3) 0.002(2) 0.013(2) 0.016(2)
C33 0.028(2) 0.070(3) 0.022(2) 0.001(2) -0.0094(17) 0.003(2)
C34 0.077(4) 0.077(4) 0.049(4) -0.026(3) -0.023(3) -0.003(3)
C35 0.058(3) 0.075(4) 0.047(3) 0.018(3) -0.016(3) 0.008(3)
C36 0.040(3) 0.231(12) 0.024(3) 0.007(4) -0.001(2) 0.005(5)
C37 0.038(2) 0.035(2) 0.0226(19) 0.0045(15) -0.0091(16) 0.0026(17)
C38 0.0245(18) 0.038(2) 0.0201(19) -0.0010(15) -0.0050(15) -0.0002(14)
C39 0.0278(17) 0.0245(17) 0.0202(17) -0.0018(14) -0.0046(14) -0.0034(14)
C40 0.0202(16) 0.0359(19) 0.0130(16) -0.0008(14) -0.0005(13) -0.0008(14)
C41 0.0209(16) 0.0291(18) 0.0158(16) -0.0078(14) 0.0008(13) -0.0019(13)
C42 0.0271(17) 0.0240(17) 0.0217(18) -0.0034(14) 0.0011(14) 0.0006(14)
C43 0.0256(17) 0.0214(16) 0.0215(17) -0.0050(13) -0.0001(13) -0.0006(13)
C44 0.0291(17) 0.0254(17) 0.0260(19) -0.0019(15) -0.0050(14) -0.0049(14)
C45 0.0251(17) 0.0241(17) 0.0244(19) -0.0069(14) 0.0022(14) -0.0012(13)
C46 0.0202(16) 0.0302(19) 0.038(2) -0.0086(16) 0.0004(15) -0.0009(14)
C47 0.0302(19) 0.0209(16) 0.036(2) -0.0035(15) -0.0072(16) -0.0001(14)
C48 0.0243(17) 0.0231(16) 0.0255(19) -0.0054(14) -0.0038(14) 0.0028(13)
C49 0.0306(19) 0.0219(16) 0.030(2) 0.0011(14) -0.0062(15) 0.0022(14)
C50 0.033(2) 0.0279(19) 0.030(2) -0.0022(16) -0.0017(16) -0.0034(15)
C51 0.0283(18) 0.0214(16) 0.0255(19) -0.0020(14) 0.0000(14) -0.0047(13)
C52 0.0283(18) 0.0206(16) 0.032(2) -0.0031(14) -0.0001(15) -0.0035(13)
C53 0.032(2) 0.0257(18) 0.028(2) -0.0001(15) 0.0010(16) -0.0049(15)
C54 0.0247(18) 0.0200(16) 0.026(2) 0.0010(13) -0.0003(15) -0.0031(12)
C55 0.0192(16) 0.0306(18) 0.027(2) -0.0006(14) -0.0041(15) -0.0025(13)
C56 0.0218(18) 0.0236(17) 0.026(2) -0.0037(13) -0.0028(15) -0.0038(12)
C57 0.0230(18) 0.0324(18) 0.028(2) -0.0039(15) 0.0019(15) -0.0052(14)
C58 0.0181(16) 0.0296(19) 0.030(2) -0.0029(14) 0.0069(15) -0.0026(12)
C59 0.0192(17) 0.0311(19) 0.028(2) 0.0021(14) 0.0011(15) -0.0024(13)
C60 0.026(2) 0.045(2) 0.028(2) 0.0015(17) -0.0001(17) -0.0045(16)
C61 0.054(3) 0.054(3) 0.037(3) 0.003(2) 0.002(2) -0.032(2)
C62 0.042(2) 0.058(3) 0.043(3) 0.011(2) 0.010(2) 0.024(2)
C63 0.032(2) 0.043(2) 0.032(2) -0.0072(18) -0.0038(17) -0.0026(18)
C64 0.060(3) 0.048(3) 0.041(3) -0.022(2) -0.004(2) -0.002(2)
C65 0.070(4) 0.051(3) 0.032(3) 0.007(2) -0.004(2) 0.005(3)
C66 0.039(2) 0.072(4) 0.041(3) -0.010(3) -0.009(2) -0.008(2)
C67 0.111(6) 0.039(3) 0.054(4) -0.005(3) 0.007(4) 0.016(3)
C68 0.053(4) 0.111(7) 0.071(5) 0.022(5) -0.005(3) 0.010(4)
C69 0.120(8) 0.097(7) 0.087(6) 0.023(5) -0.022(6) -0.067(7)
C70 0.146(9) 0.033(3) 0.086(6) 0.007(3) 0.001(6) 0.002(4)
C71 0.065(4) 0.076(5) 0.058(4) 0.027(3) 0.015(3) 0.026(3)
C72 0.059(3) 0.067(4) 0.046(3) 0.016(3) -0.005(2) -0.025(3)
C73 0.059(4) 0.073(4) 0.074(5) -0.010(4) 0.007(3) -0.007(3)
C74 0.108(6) 0.052(4) 0.088(6) -0.010(4) 0.030(5) -0.015(4)
C75 0.128(8) 0.080(6) 0.084(6) 0.025(5) 0.054(6) 0.050(6)
C76 0.037(3) 0.161(10) 0.050(4) 0.014(5) 0.013(3) 0.014(4)
C77 0.055(3) 0.091(5) 0.059(4) -0.005(4) 0.016(3) -0.026(3)
C78 0.055(3) 0.046(3) 0.066(4) 0.005(3) 0.005(3) -0.003(2)

loop_
_atom_type_symbol
_atom_type_description
_atom_type_scat_dispersion_real
_atom_type_scat_dispersion_imag
_atom_type_scat_source
C C 0.0181 0.0091 'International Tables Vol C Tables 4.2.6.8 and 6.1.1.4'
H H 0.0000 0.0000 'International Tables Vol C Tables 4.2.6.8 and 6.1.1.4'

loop_
_exptl_crystal_face_index_h
_exptl_crystal_face_index_k
_exptl_crystal_face_index_l
_exptl_crystal_face_perp_dist
-1 0 0 0.0299
1 0 0 0.0309
-2 -5 2 0.0615
2 5 0 0.0708
1 0 5 0.0811
-2 -2 -5 0.0888
-4 0 5 0.0597
5 -1 -5 0.0863
2 -2 -5 0.0770
-4 2 -9 0.1011

loop_
_geom_angle_atom_site_label_1
_geom_angle_atom_site_label_2
_geom_angle_atom_site_label_3
_geom_angle
_geom_angle_site_symmetry_1
_geom_angle_site_symmetry_3
_geom_angle_publ_flag
C2 C1 H1 119.7 . . ?
C2 C1 C6 120.5(4) . . ?
C6 C1 H1 119.7 . . ?
C1 C2 H2 119.6 . . ?
C1 C2 C3 120.8(4) . . ?
C3 C2 H2 119.6 . . ?
C4 C3 C2 119.9(4) . . ?
C37 C3 C2 120.6(4) . . ?
C37 C3 C4 119.5(4) . . ?
C3 C4 C5 117.4(4) . . ?
C40 C4 C3 118.5(3) . . ?
C40 C4 C5 124.1(3) . . ?
C6 C5 C4 117.4(3) . . ?
C10 C5 C4 125.5(3) . . ?
C10 C5 C6 117.1(3) . . ?
C5 C6 C1 119.9(4) . . ?
C7 C6 C1 120.6(4) . . ?
C7 C6 C5 119.4(4) . . ?
C6 C7 H7 120.1 . . ?
C8 C7 C6 119.8(4) . . ?
C8 C7 H7 120.1 . . ?
C7 C8 H8 119.7 . . ?
C7 C8 C9 120.6(4) . . ?
C9 C8 H8 119.7 . . ?
C8 C9 C14 120.1(3) . . ?
C10 C9 C8 119.9(4) . . ?
C10 C9 C14 120.0(3) . . ?
C5 C10 C11 123.2(3) . . ?
C9 C10 C5 119.0(3) . . ?
C9 C10 C11 117.7(3) . . ?
C12 C11 C10 116.4(3) . . ?
C15 C11 C10 123.5(3) . . ?
C15 C11 C12 120.0(3) . . ?
C11 C12 C18 120.0(3) . . ?
C13 C12 C11 122.0(3) . . ?
C13 C12 C18 118.0(3) . . ?
C12 C13 C14 114.4(3) . . ?
C21 C13 C12 122.0(3) . . ?
C21 C13 C14 122.5(3) . . ?
C9 C14 C13 113.5(3) . . ?
C9 C14 H14A 108.9 . . ?
C9 C14 H14B 108.9 . . ?
C13 C14 H14A 108.9 . . ?
C13 C14 H14B 108.9 . . ?
H14A C14 H14B 107.7 . . ?
C11 C15 C16 117.6(3) . . ?
C11 C15 C28 124.7(3) . . ?
C16 C15 C28 117.7(3) . . ?
C15 C16 H16 118.6 . . ?
C17 C16 C15 122.8(3) . . ?
C17 C16 H16 118.6 . . ?
C16 C17 H17 120.0 . . ?
C16 C17 C18 120.0(3) . . ?
C18 C17 H17 120.0 . . ?
C17 C18 C12 117.5(3) . . ?
C19 C18 C12 118.9(3) . . ?
C19 C18 C17 123.5(3) . . ?
C18 C19 H19 119.6 . . ?
C20 C19 C18 120.8(3) . . ?
C20 C19 H19 119.6 . . ?
C19 C20 H20 119.6 . . ?
C19 C20 C21 120.9(3) . . ?
C21 C20 H20 119.6 . . ?
C13 C21 C20 118.6(3) . . ?
C13 C21 C22 122.3(3) . . ?
C20 C21 C22 119.1(3) . . ?
C23 C22 C21 118.7(3) . . ?
C27 C22 C21 122.4(4) . . ?
C27 C22 C23 118.9(4) . . ?
C22 C23 H23 119.2 . . ?
C24 C23 C22 121.5(4) . . ?
C24 C23 H23 119.2 . . ?
C23 C24 C25 117.7(3) . . ?
C23 C24 C29 122.4(4) . . ?
C25 C24 C29 119.9(3) . . ?
C24 C25 H25 118.6 . . ?
C24 C25 C26 122.7(3) . . ?
C26 C25 H25 118.6 . . ?
C25 C26 C33 119.3(4) . . ?
C27 C26 C25 117.7(4) . . ?
C27 C26 C33 122.9(4) . . ?
C22 C27 C26 121.4(4) . . ?
C22 C27 H27 119.3 . . ?
C26 C27 H27 119.3 . . ?
C15 C28 H28A 109.5 . . ?
C15 C28 H28B 109.5 . . ?
C15 C28 H28C 109.5 . . ?
H28A C28 H28B 109.5 . . ?
H28A C28 H28C 109.5 . . ?
H28B C28 H28C 109.5 . . ?
C24 C29 C31 109.3(4) . . ?
C30 C29 C24 112.0(4) . . ?
C30 C29 C31 108.6(4) . . ?
C30 C29 C32 108.5(4) . . ?
C32 C29 C24 109.1(3) . . ?
C32 C29 C31 109.4(4) . . ?
C29 C30 H30A 109.5 . . ?
C29 C30 H30B 109.5 . . ?
C29 C30 H30C 109.5 . . ?
H30A C30 H30B 109.5 . . ?
H30A C30 H30C 109.5 . . ?
H30B C30 H30C 109.5 . . ?
C29 C31 H31A 109.5 . . ?
C29 C31 H31B 109.5 . . ?
C29 C31 H31C 109.5 . . ?
H31A C31 H31B 109.5 . . ?
H31A C31 H31C 109.5 . . ?
H31B C31 H31C 109.5 . . ?
C29 C32 H32A 109.5 . . ?
C29 C32 H32B 109.5 . . ?
C29 C32 H32C 109.5 . . ?
H32A C32 H32B 109.5 . . ?
H32A C32 H32C 109.5 . . ?
H32B C32 H32C 109.5 . . ?
C26 C33 C34 109.8(5) . . ?
C26 C33 C35 107.5(4) . . ?
C35 C33 C34 106.3(5) . . ?
C36 C33 C26 113.0(4) . . ?
C36 C33 C34 111.8(7) . . ?
C36 C33 C35 108.1(6) . . ?
C33 C34 H34A 109.5 . . ?
C33 C34 H34B 109.5 . . ?
C33 C34 H34C 109.5 . . ?
H34A C34 H34B 109.5 . . ?
H34A C34 H34C 109.5 . . ?
H34B C34 H34C 109.5 . . ?
C33 C35 H35A 109.5 . . ?
C33 C35 H35B 109.5 . . ?
C33 C35 H35C 109.5 . . ?
H35A C35 H35B 109.5 . . ?
H35A C35 H35C 109.5 . . ?
H35B C35 H35C 109.5 . . ?
C33 C36 H36A 109.5 . . ?
C33 C36 H36B 109.5 . . ?
C33 C36 H36C 109.5 . . ?
H36A C36 H36B 109.5 . . ?
H36A C36 H36C 109.5 . . ?
H36B C36 H36C 109.5 . . ?
C3 C37 H37 119.9 . . ?
C38 C37 C3 120.2(4) . . ?
C38 C37 H37 119.9 . . ?
C37 C38 H38 119.6 . . ?
C37 C38 C39 120.7(4) . . ?
C39 C38 H38 119.6 . . ?
C38 C39 C44 118.9(3) . . ?
C40 C39 C38 119.8(3) . . ?
C40 C39 C44 121.2(3) . . ?
C4 C40 C41 125.8(3) . . ?
C39 C40 C4 117.5(3) . . ?
C39 C40 C41 116.6(3) . . ?
C42 C41 C40 117.8(3) . . ?
C45 C41 C40 123.1(3) . . ?
C45 C41 C42 119.1(3) . . ?
C43 C42 C41 120.8(3) . . ?
C48 C42 C41 119.8(3) . . ?
C48 C42 C43 119.2(3) . . ?
C42 C43 C44 117.5(3) . . ?
C51 C43 C42 119.8(3) . . ?
C51 C43 C44 122.2(3) . . ?
C39 C44 C43 115.1(3) . . ?
C39 C44 H44A 108.5 . . ?
C39 C44 H44B 108.5 . . ?
C43 C44 H44A 108.5 . . ?
C43 C44 H44B 108.5 . . ?
H44A C44 H44B 107.5 . . ?
C41 C45 C46 117.8(4) . . ?
C41 C45 C58 124.9(4) . . ?
C46 C45 C58 117.1(3) . . ?
C45 C46 H46 118.2 . . ?
C47 C46 C45 123.5(3) . . ?
C47 C46 H46 118.2 . . ?
C46 C47 H47 120.4 . . ?
C46 C47 C48 119.1(4) . . ?
C48 C47 H47 120.4 . . ?
C42 C48 C47 118.8(4) . . ?
C49 C48 C42 119.0(3) . . ?
C49 C48 C47 122.2(4) . . ?
C48 C49 H49 119.8 . . ?
C50 C49 C48 120.4(4) . . ?
C50 C49 H49 119.8 . . ?
C49 C50 H50 119.6 . . ?
C49 C50 C51 120.8(4) . . ?
C51 C50 H50 119.6 . . ?
C43 C51 C50 119.5(3) . . ?
C43 C51 C52 121.9(4) . . ?
C50 C51 C52 118.5(3) . . ?
C53 C52 C51 119.6(4) . . ?
C57 C52 C51 122.0(4) . . ?
C57 C52 C53 118.4(4) . . ?
C52 C53 H53 119.0 . . ?
C54 C53 C52 121.9(4) . . ?
C54 C53 H53 119.0 . . ?
C53 C54 C55 117.4(4) . . ?
C53 C54 C59 121.9(4) . . ?
C55 C54 C59 120.4(3) . . ?
C54 C55 H55 118.6 . . ?
C56 C55 C54 122.8(4) . . ?
C56 C55 H55 118.6 . . ?
C55 C56 C57 117.3(4) . . ?
C55 C56 C63 123.8(4) . . ?
C57 C56 C63 118.9(4) . . ?
C52 C57 C56 121.8(4) . . ?
C52 C57 H57 119.1 . . ?
C56 C57 H57 119.1 . . ?
C45 C58 H58A 109.5 . . ?
C45 C58 H58B 109.5 . . ?
C45 C58 H58C 109.5 . . ?
H58A C58 H58B 109.5 . . ?
H58A C58 H58C 109.5 . . ?
H58B C58 H58C 109.5 . . ?
C60 C59 C54 112.1(3) . . ?
C60 C59 C61 108.3(4) . . ?
C60 C59 C62 108.4(4) . . ?
C61 C59 C54 109.4(4) . . ?
C61 C59 C62 109.9(4) . . ?
C62 C59 C54 108.8(3) . . ?
C59 C60 H60A 109.5 . . ?
C59 C60 H60B 109.5 . . ?
C59 C60 H60C 109.5 . . ?
H60A C60 H60B 109.5 . . ?
H60A C60 H60C 109.5 . . ?
H60B C60 H60C 109.5 . . ?
C59 C61 H61A 109.5 . . ?
C59 C61 H61B 109.5 . . ?
C59 C61 H61C 109.5 . . ?
H61A C61 H61B 109.5 . . ?
H61A C61 H61C 109.5 . . ?
H61B C61 H61C 109.5 . . ?
C59 C62 H62A 109.5 . . ?
C59 C62 H62B 109.5 . . ?
C59 C62 H62C 109.5 . . ?
H62A C62 H62B 109.5 . . ?
H62A C62 H62C 109.5 . . ?
H62B C62 H62C 109.5 . . ?
C56 C63 C65 108.4(4) . . ?
C64 C63 C56 110.0(4) . . ?
C64 C63 C65 108.8(5) . . ?
C64 C63 C66 108.5(4) . . ?
C66 C63 C56 112.6(4) . . ?
C66 C63 C65 108.5(5) . . ?
C63 C64 H64A 109.5 . . ?
C63 C64 H64B 109.5 . . ?
C63 C64 H64C 109.5 . . ?
H64A C64 H64B 109.5 . . ?
H64A C64 H64C 109.5 . . ?
H64B C64 H64C 109.5 . . ?
C63 C65 H65A 109.5 . . ?
C63 C65 H65B 109.5 . . ?
C63 C65 H65C 109.5 . . ?
H65A C65 H65B 109.5 . . ?
H65A C65 H65C 109.5 . . ?
H65B C65 H65C 109.5 . . ?
C63 C66 H66A 109.5 . . ?
C63 C66 H66B 109.5 . . ?
C63 C66 H66C 109.5 . . ?
H66A C66 H66B 109.5 . . ?
H66A C66 H66C 109.5 . . ?
H66B C66 H66C 109.5 . . ?
C68 C67 H67 120.2 . . ?
C72 C67 H67 120.2 . . ?
C72 C67 C68 119.6(6) . . ?
C67 C68 H68 120.2 . . ?
C69 C68 C67 119.6(7) . . ?
C69 C68 H68 120.2 . . ?
C68 C69 H69 120.0 . . ?
C68 C69 C70 119.9(7) . . ?
C70 C69 H69 120.0 . . ?
C69 C70 H70 119.7 . . ?
C71 C70 C69 120.7(7) . . ?
C71 C70 H70 119.7 . . ?
C70 C71 H71 119.5 . . ?
C72 C71 C70 121.0(7) . . ?
C72 C71 H71 119.5 . . ?
C67 C72 H72 120.4 . . ?
C71 C72 C67 119.3(6) . . ?
C71 C72 H72 120.4 . . ?
C74 C73 H73 119.0 . . ?
C74 C73 C78 122.0(8) . . ?
C78 C73 H73 119.0 . . ?
C73 C74 H74 120.1 . . ?
C73 C74 C75 119.8(8) . . ?
C75 C74 H74 120.1 . . ?
C74 C75 H75 120.8 . . ?
C76 C75 C74 118.3(7) . . ?
C76 C75 H75 120.8 . . ?
C75 C76 H76 119.7 . . ?
C77 C76 C75 120.6(7) . . ?
C77 C76 H76 119.7 . . ?
C76 C77 H77 120.0 . . ?
C78 C77 C76 120.0(7) . . ?
C78 C77 H77 120.0 . . ?
C73 C78 C77 119.3(7) . . ?
C73 C78 H78 120.3 . . ?
C77 C78 H78 120.3 . . ?

loop_
_geom_bond_atom_site_label_1
_geom_bond_atom_site_label_2
_geom_bond_distance
_geom_bond_site_symmetry_2
_geom_bond_publ_flag
C1 H1 0.9500 . ?
C1 C2 1.350(6) . ?
C1 C6 1.431(6) . ?
C2 H2 0.9500 . ?
C2 C3 1.438(6) . ?
C3 C4 1.426(5) . ?
C3 C37 1.400(6) . ?
C4 C5 1.454(5) . ?
C4 C40 1.425(6) . ?
C5 C6 1.430(5) . ?
C5 C10 1.424(5) . ?
C6 C7 1.410(6) . ?
C7 H7 0.9500 . ?
C7 C8 1.374(6) . ?
C8 H8 0.9500 . ?
C8 C9 1.401(5) . ?
C9 C10 1.393(5) . ?
C9 C14 1.492(5) . ?
C10 C11 1.492(5) . ?
C11 C12 1.423(5) . ?
C11 C15 1.385(5) . ?
C12 C13 1.414(5) . ?
C12 C18 1.437(5) . ?
C13 C14 1.529(5) . ?
C13 C21 1.367(5) . ?
C14 H14A 0.9900 . ?
C14 H14B 0.9900 . ?
C15 C16 1.426(5) . ?
C15 C28 1.507(5) . ?
C16 H16 0.9500 . ?
C16 C17 1.366(6) . ?
C17 H17 0.9500 . ?
C17 C18 1.421(5) . ?
C18 C19 1.403(5) . ?
C19 H19 0.9500 . ?
C19 C20 1.375(5) . ?
C20 H20 0.9500 . ?
C20 C21 1.424(5) . ?
C21 C22 1.487(5) . ?
C22 C23 1.407(5) . ?
C22 C27 1.394(6) . ?
C23 H23 0.9500 . ?
C23 C24 1.391(5) . ?
C24 C25 1.399(6) . ?
C24 C29 1.539(5) . ?
C25 H25 0.9500 . ?
C25 C26 1.401(6) . ?
C26 C27 1.400(6) . ?
C26 C33 1.532(6) . ?
C27 H27 0.9500 . ?
C28 H28A 0.9800 . ?
C28 H28B 0.9800 . ?
C28 H28C 0.9800 . ?
C29 C30 1.529(7) . ?
C29 C31 1.541(6) . ?
C29 C32 1.533(6) . ?
C30 H30A 0.9800 . ?
C30 H30B 0.9800 . ?
C30 H30C 0.9800 . ?
C31 H31A 0.9800 . ?
C31 H31B 0.9800 . ?
C31 H31C 0.9800 . ?
C32 H32A 0.9800 . ?
C32 H32B 0.9800 . ?
C32 H32C 0.9800 . ?
C33 C34 1.554(9) . ?
C33 C35 1.544(8) . ?
C33 C36 1.508(8) . ?
C34 H34A 0.9800 . ?
C34 H34B 0.9800 . ?
C34 H34C 0.9800 . ?
C35 H35A 0.9800 . ?
C35 H35B 0.9800 . ?
C35 H35C 0.9800 . ?
C36 H36A 0.9800 . ?
C36 H36B 0.9800 . ?
C36 H36C 0.9800 . ?
C37 H37 0.9500 . ?
C37 C38 1.357(6) . ?
C38 H38 0.9500 . ?
C38 C39 1.420(5) . ?
C39 C40 1.408(5) . ?
C39 C44 1.493(5) . ?
C40 C41 1.487(5) . ?
C41 C42 1.438(5) . ?
C41 C45 1.399(5) . ?
C42 C43 1.419(5) . ?
C42 C48 1.417(5) . ?
C43 C44 1.508(5) . ?
C43 C51 1.397(5) . ?
C44 H44A 0.9900 . ?
C44 H44B 0.9900 . ?
C45 C46 1.415(6) . ?
C45 C58 1.516(5) . ?
C46 H46 0.9500 . ?
C46 C47 1.366(6) . ?
C47 H47 0.9500 . ?
C47 C48 1.420(5) . ?
C48 C49 1.415(6) . ?
C49 H49 0.9500 . ?
C49 C50 1.375(6) . ?
C50 H50 0.9500 . ?
C50 C51 1.410(6) . ?
C51 C52 1.492(5) . ?
C52 C53 1.403(6) . ?
C52 C57 1.389(6) . ?
C53 H53 0.9500 . ?
C53 C54 1.384(6) . ?
C54 C55 1.402(6) . ?
C54 C59 1.546(6) . ?
C55 H55 0.9500 . ?
C55 C56 1.396(6) . ?
C56 C57 1.399(5) . ?
C56 C63 1.532(6) . ?
C57 H57 0.9500 . ?
C58 H58A 0.9800 . ?
C58 H58B 0.9800 . ?
C58 H58C 0.9800 . ?
C59 C60 1.522(6) . ?
C59 C61 1.527(6) . ?
C59 C62 1.533(6) . ?
C60 H60A 0.9800 . ?
C60 H60B 0.9800 . ?
C60 H60C 0.9800 . ?
C61 H61A 0.9800 . ?
C61 H61B 0.9800 . ?
C61 H61C 0.9800 . ?
C62 H62A 0.9800 . ?
C62 H62B 0.9800 . ?
C62 H62C 0.9800 . ?
C63 C64 1.523(7) . ?
C63 C65 1.541(8) . ?
C63 C66 1.528(7) . ?
C64 H64A 0.9800 . ?
C64 H64B 0.9800 . ?
C64 H64C 0.9800 . ?
C65 H65A 0.9800 . ?
C65 H65B 0.9800 . ?
C65 H65C 0.9800 . ?
C66 H66A 0.9800 . ?
C66 H66B 0.9800 . ?
C66 H66C 0.9800 . ?
C67 H67 0.9500 . ?
C67 C68 1.376(13) . ?
C67 C72 1.374(10) . ?
C68 H68 0.9500 . ?
C68 C69 1.340(16) . ?
C69 H69 0.9500 . ?
C69 C70 1.352(16) . ?
C70 H70 0.9500 . ?
C70 C71 1.342(13) . ?
C71 H71 0.9500 . ?
C71 C72 1.331(11) . ?
C72 H72 0.9500 . ?
C73 H73 0.9500 . ?
C73 C74 1.343(12) . ?
C73 C78 1.354(10) . ?
C74 H74 0.9500 . ?
C74 C75 1.386(15) . ?
C75 H75 0.9500 . ?
C75 C76 1.380(15) . ?
C76 H76 0.9500 . ?
C76 C77 1.365(13) . ?
C77 H77 0.9500 . ?
C77 C78 1.364(9) . ?
C78 H78 0.9500 . ?

loop_
_geom_torsion_atom_site_label_1
_geom_torsion_atom_site_label_2
_geom_torsion_atom_site_label_3
_geom_torsion_atom_site_label_4
_geom_torsion
_geom_torsion_site_symmetry_1
_geom_torsion_site_symmetry_2
_geom_torsion_site_symmetry_3
_geom_torsion_site_symmetry_4
_geom_torsion_publ_flag
C1 C2 C3 C4 -1.4(6) . . . . ?
C1 C2 C3 C37 177.1(4) . . . . ?
C1 C6 C7 C8 -177.3(4) . . . . ?
C2 C1 C6 C5 2.1(6) . . . . ?
C2 C1 C6 C7 179.5(4) . . . . ?
C2 C3 C4 C5 -14.8(5) . . . . ?
C2 C3 C4 C40 163.9(4) . . . . ?
C2 C3 C37 C38 179.2(4) . . . . ?
C3 C4 C5 C6 24.2(5) . . . . ?
C3 C4 C5 C10 -154.5(4) . . . . ?
C3 C4 C40 C39 21.8(5) . . . . ?
C3 C4 C40 C41 -155.2(4) . . . . ?
C3 C37 C38 C39 11.8(7) . . . . ?
C4 C3 C37 C38 -2.3(6) . . . . ?
C4 C5 C6 C1 -18.3(5) . . . . ?
C4 C5 C6 C7 164.3(4) . . . . ?
C4 C5 C10 C9 -157.8(4) . . . . ?
C4 C5 C10 C11 21.4(6) . . . . ?
C4 C40 C41 C42 -151.2(4) . . . . ?
C4 C40 C41 C45 31.9(6) . . . . ?
C5 C4 C40 C39 -159.6(4) . . . . ?
C5 C4 C40 C41 23.4(6) . . . . ?
C5 C6 C7 C8 0.2(6) . . . . ?
C5 C10 C11 C12 -147.6(3) . . . . ?
C5 C10 C11 C15 35.3(5) . . . . ?
C6 C1 C2 C3 8.0(7) . . . . ?
C6 C5 C10 C9 23.5(5) . . . . ?
C6 C5 C10 C11 -157.3(3) . . . . ?
C6 C7 C8 C9 10.5(6) . . . . ?
C7 C8 C9 C10 -3.7(6) . . . . ?
C7 C8 C9 C14 174.1(4) . . . . ?
C8 C9 C10 C5 -13.6(5) . . . . ?
C8 C9 C10 C11 167.2(3) . . . . ?
C8 C9 C14 C13 157.7(3) . . . . ?
C9 C10 C11 C12 31.5(5) . . . . ?
C9 C10 C11 C15 -145.6(4) . . . . ?
C10 C5 C6 C1 160.5(4) . . . . ?
C10 C5 C6 C7 -16.9(5) . . . . ?
C10 C9 C14 C13 -24.4(5) . . . . ?
C10 C11 C12 C13 -14.9(5) . . . . ?
C10 C11 C12 C18 166.4(3) . . . . ?
C10 C11 C15 C16 -169.8(3) . . . . ?
C10 C11 C15 C28 13.2(6) . . . . ?
C11 C12 C13 C14 -20.5(5) . . . . ?
C11 C12 C13 C21 171.0(3) . . . . ?
C11 C12 C18 C17 7.2(5) . . . . ?
C11 C12 C18 C19 -174.2(3) . . . . ?
C11 C15 C16 C17 -1.2(6) . . . . ?
C12 C11 C15 C16 13.2(5) . . . . ?
C12 C11 C15 C28 -163.8(3) . . . . ?
C12 C13 C14 C9 39.8(4) . . . . ?
C12 C13 C21 C20 6.6(6) . . . . ?
C12 C13 C21 C22 -171.4(3) . . . . ?
C12 C18 C19 C20 -0.4(5) . . . . ?
C13 C12 C18 C17 -171.6(3) . . . . ?
C13 C12 C18 C19 7.0(5) . . . . ?
C13 C21 C22 C23 50.5(5) . . . . ?
C13 C21 C22 C27 -130.8(4) . . . . ?
C14 C9 C10 C5 168.5(3) . . . . ?
C14 C9 C10 C11 -10.7(5) . . . . ?
C14 C13 C21 C20 -160.9(4) . . . . ?
C14 C13 C21 C22 21.1(6) . . . . ?
C15 C11 C12 C13 162.3(3) . . . . ?
C15 C11 C12 C18 -16.4(5) . . . . ?
C15 C16 C17 C18 -7.9(6) . . . . ?
C16 C17 C18 C12 4.7(5) . . . . ?
C16 C17 C18 C19 -173.9(4) . . . . ?
C17 C18 C19 C20 178.1(4) . . . . ?
C18 C12 C13 C14 158.2(3) . . . . ?
C18 C12 C13 C21 -10.3(5) . . . . ?
C18 C19 C20 C21 -3.4(6) . . . . ?
C19 C20 C21 C13 0.3(6) . . . . ?
C19 C20 C21 C22 178.4(4) . . . . ?
C20 C21 C22 C23 -127.5(4) . . . . ?
C20 C21 C22 C27 51.2(5) . . . . ?
C21 C13 C14 C9 -151.7(4) . . . . ?
C21 C22 C23 C24 178.1(4) . . . . ?
C21 C22 C27 C26 179.6(4) . . . . ?
C22 C23 C24 C25 1.9(6) . . . . ?
C22 C23 C24 C29 -175.3(3) . . . . ?
C23 C22 C27 C26 -1.7(6) . . . . ?
C23 C24 C25 C26 -0.9(5) . . . . ?
C23 C24 C29 C30 -2.8(5) . . . . ?
C23 C24 C29 C31 -123.2(4) . . . . ?
C23 C24 C29 C32 117.3(5) . . . . ?
C24 C25 C26 C27 -1.3(6) . . . . ?
C24 C25 C26 C33 -178.4(4) . . . . ?
C25 C24 C29 C30 -180.0(4) . . . . ?
C25 C24 C29 C31 59.7(5) . . . . ?
C25 C24 C29 C32 -59.8(5) . . . . ?
C25 C26 C27 C22 2.6(6) . . . . ?
C25 C26 C33 C34 -53.8(6) . . . . ?
C25 C26 C33 C35 61.5(6) . . . . ?
C25 C26 C33 C36 -179.4(7) . . . . ?
C27 C22 C23 C24 -0.7(6) . . . . ?
C27 C26 C33 C34 129.2(5) . . . . ?
C27 C26 C33 C35 -115.4(5) . . . . ?
C27 C26 C33 C36 3.7(9) . . . . ?
C28 C15 C16 C17 176.1(4) . . . . ?
C29 C24 C25 C26 176.3(4) . . . . ?
C33 C26 C27 C22 179.6(4) . . . . ?
C37 C3 C4 C5 166.6(4) . . . . ?
C37 C3 C4 C40 -14.7(6) . . . . ?
C37 C38 C39 C40 -4.1(6) . . . . ?
C37 C38 C39 C44 176.6(4) . . . . ?
C38 C39 C40 C4 -12.7(6) . . . . ?
C38 C39 C40 C41 164.5(3) . . . . ?
C38 C39 C44 C43 166.0(3) . . . . ?
C39 C40 C41 C42 31.8(5) . . . . ?
C39 C40 C41 C45 -145.1(4) . . . . ?
C40 C4 C5 C6 -154.4(4) . . . . ?
C40 C4 C5 C10 26.9(6) . . . . ?
C40 C39 C44 C43 -13.2(5) . . . . ?
C40 C41 C42 C43 -16.4(5) . . . . ?
C40 C41 C42 C48 167.2(3) . . . . ?
C40 C41 C45 C46 -171.9(3) . . . . ?
C40 C41 C45 C58 12.1(6) . . . . ?
C41 C42 C43 C44 -14.1(5) . . . . ?
C41 C42 C43 C51 173.3(3) . . . . ?
C41 C42 C48 C47 9.1(5) . . . . ?
C41 C42 C48 C49 -171.9(3) . . . . ?
C41 C45 C46 C47 -0.3(6) . . . . ?
C42 C41 C45 C46 11.3(5) . . . . ?
C42 C41 C45 C58 -164.8(3) . . . . ?
C42 C43 C44 C39 28.7(5) . . . . ?
C42 C43 C51 C50 0.7(5) . . . . ?
C42 C43 C51 C52 -176.2(3) . . . . ?
C42 C48 C49 C50 -3.4(6) . . . . ?
C43 C42 C48 C47 -167.3(3) . . . . ?
C43 C42 C48 C49 11.7(5) . . . . ?
C43 C51 C52 C53 125.1(4) . . . . ?
C43 C51 C52 C57 -54.7(5) . . . . ?
C44 C39 C40 C4 166.5(3) . . . . ?
C44 C39 C40 C41 -16.2(5) . . . . ?
C44 C43 C51 C50 -171.6(4) . . . . ?
C44 C43 C51 C52 11.5(6) . . . . ?
C45 C41 C42 C43 160.6(3) . . . . ?
C45 C41 C42 C48 -15.8(5) . . . . ?
C45 C46 C47 C48 -6.4(6) . . . . ?
C46 C47 C48 C42 1.8(6) . . . . ?
C46 C47 C48 C49 -177.2(4) . . . . ?
C47 C48 C49 C50 175.5(4) . . . . ?
C48 C42 C43 C44 162.3(3) . . . . ?
C48 C42 C43 C51 -10.3(5) . . . . ?
C48 C49 C50 C51 -6.3(6) . . . . ?
C49 C50 C51 C43 7.7(6) . . . . ?
C49 C50 C51 C52 -175.2(4) . . . . ?
C50 C51 C52 C53 -51.9(5) . . . . ?
C50 C51 C52 C57 128.4(4) . . . . ?
C51 C43 C44 C39 -158.9(3) . . . . ?
C51 C52 C53 C54 -177.3(4) . . . . ?
C51 C52 C57 C56 173.2(4) . . . . ?
C52 C53 C54 C55 3.2(6) . . . . ?
C52 C53 C54 C59 177.0(3) . . . . ?
C53 C52 C57 C56 -6.6(6) . . . . ?
C53 C54 C55 C56 -5.3(6) . . . . ?
C53 C54 C59 C60 13.3(5) . . . . ?
C53 C54 C59 C61 133.4(4) . . . . ?
C53 C54 C59 C62 -106.5(5) . . . . ?
C54 C55 C56 C57 1.4(6) . . . . ?
C54 C55 C56 C63 -179.9(4) . . . . ?
C55 C54 C59 C60 -173.1(3) . . . . ?
C55 C54 C59 C61 -53.0(5) . . . . ?
C55 C54 C59 C62 67.1(5) . . . . ?
C55 C56 C57 C52 4.6(6) . . . . ?
C55 C56 C63 C64 125.0(5) . . . . ?
C55 C56 C63 C65 -116.2(5) . . . . ?
C55 C56 C63 C66 3.9(6) . . . . ?
C57 C52 C53 C54 2.5(6) . . . . ?
C57 C56 C63 C64 -56.3(5) . . . . ?
C57 C56 C63 C65 62.5(5) . . . . ?
C57 C56 C63 C66 -177.5(4) . . . . ?
C58 C45 C46 C47 176.0(4) . . . . ?
C59 C54 C55 C56 -179.1(3) . . . . ?
C63 C56 C57 C52 -174.1(4) . . . . ?
C67 C68 C69 C70 0.8(15) . . . . ?
C68 C67 C72 C71 0.1(10) . . . . ?
C68 C69 C70 C71 -0.2(15) . . . . ?
C69 C70 C71 C72 -0.6(13) . . . . ?
C70 C71 C72 C67 0.6(10) . . . . ?
C72 C67 C68 C69 -0.8(12) . . . . ?
C73 C74 C75 C76 1.5(13) . . . . ?
C74 C73 C78 C77 -1.2(12) . . . . ?
C74 C75 C76 C77 -1.9(12) . . . . ?
C75 C76 C77 C78 0.8(12) . . . . ?
C76 C77 C78 C73 0.8(11) . . . . ?
C78 C73 C74 C75 0.1(14) . . . . ?
